data_7243215
loop_
_publ_author_name
'Theppitak, Chatphorn'
'Kielar, Filip'
'Dungkaew, Winya'
'Sukwattanasinitt, Mongkol'
'Kangkaew, Laongdao'
'Sahasithiwat, Somboon'
'Zenno, Hikaru'
'Hayami, Shinya'
'Chainok, Kittipong'

_publ_section_title
;
 The coordination chemistry of benzhydrazide with lanthanide(iii) ions:
 hydrothermal in situ ligand formation, structures, magnetic and
 photoluminescence sensing properties
;
_journal_issue 40
_journal_name_full 'RSC Advances'
_journal_page_first 24709
_journal_page_last 24721
_journal_paper_doi 10.1039/D1RA03106F
_journal_volume 11
_journal_year 2021
_chemical_formula_moiety 'C28 H25 Er N2 O8, H2 O'
_chemical_formula_sum 'C28 H27 Er N2 O9'
_chemical_formula_weight 702.77
_space_group_crystal_system monoclinic
_space_group_IT_number 14
_space_group_name_Hall '-P 2ybc'
_space_group_name_H-M_alt 'P 1 21/c 1'
_atom_sites_solution_hydrogens mixed
_audit_creation_date 2021-02-21
_audit_creation_method
;
Olex2 1.3
(compiled 2020.11.12 svn.r5f609507 for OlexSys, GUI svn.r6272)
;
_audit_update_record
;
2021-02-21 deposited with the CCDC.	2021-07-08 downloaded from the CCDC.
;
_cell_angle_alpha 90
_cell_angle_beta 91.287(2)
_cell_angle_gamma 90
_cell_formula_units_Z 4
_cell_length_a 14.3923(8)
_cell_length_b 19.6216(11)
_cell_length_c 9.8933(5)
_cell_measurement_reflns_used 1125
_cell_measurement_temperature 296.0
_cell_measurement_theta_max 25.995
_cell_measurement_theta_min 2.924
_cell_volume 2793.2(3)
_computing_molecular_graphics 'Olex2 1.3 (Dolomanov et al., 2009)'
_computing_publication_material 'Olex2 1.3 (Dolomanov et al., 2009)'
_computing_structure_refinement 'SHELXL 2018/3 (Sheldrick, 2015)'
_computing_structure_solution 'SHELXT 2014/4 (Sheldrick, 2014)'
_diffrn_ambient_temperature 296.0
_diffrn_detector 'Bruker PHOTON 200 area detector'
_diffrn_detector_area_resol_mean 7.39
_diffrn_detector_type 'PHOTON II area detector'
_diffrn_measured_fraction_theta_full 0.997
_diffrn_measured_fraction_theta_max 0.997
_diffrn_measurement_device 'four-circle KAPPA diffractometer'
_diffrn_measurement_device_type 'BRUKER D8 QUEST CMOS PHOTON II'
_diffrn_measurement_method '\w and \f scans'
_diffrn_radiation_collimation '0.5 mm'
_diffrn_radiation_monochromator graphite
_diffrn_radiation_probe x-ray
_diffrn_radiation_type MoK\a
_diffrn_radiation_wavelength 0.71073
_diffrn_radiation_xray_symbol K-L~3~
_diffrn_reflns_av_R_equivalents 0.0550
_diffrn_reflns_av_unetI/netI 0.0298
_diffrn_reflns_Laue_measured_fraction_full 0.997
_diffrn_reflns_Laue_measured_fraction_max 0.997
_diffrn_reflns_limit_h_max 17
_diffrn_reflns_limit_h_min -17
_diffrn_reflns_limit_k_max 24
_diffrn_reflns_limit_k_min -23
_diffrn_reflns_limit_l_max 12
_diffrn_reflns_limit_l_min -12
_diffrn_reflns_number 45989
_diffrn_reflns_point_group_measured_fraction_full 0.997
_diffrn_reflns_point_group_measured_fraction_max 0.997
_diffrn_reflns_theta_full 25.242
_diffrn_reflns_theta_max 25.995
_diffrn_reflns_theta_min 2.924
_diffrn_source 'sealed x-ray tube'
_diffrn_source_current 30.0
_diffrn_source_power 1.5
_diffrn_source_voltage 50.0
_exptl_absorpt_coefficient_mu 3.060
_exptl_absorpt_correction_T_max 0.7456
_exptl_absorpt_correction_T_min 0.5577
_exptl_absorpt_correction_type multi-scan
_exptl_absorpt_process_details
;
SADABS-2014/4 (Bruker,2014/4) was used for absorption correction.
wR2(int) was 0.0868 before and 0.0591 after correction.
The Ratio of minimum to maximum transmission is 0.7480.
The \l/2 correction factor is 0.00150.
;
_exptl_crystal_colour 'light orange'
_exptl_crystal_colour_modifier light
_exptl_crystal_colour_primary orange
_exptl_crystal_density_diffrn 1.671
_exptl_crystal_description plate
_exptl_crystal_F_000 1396
_exptl_crystal_size_max 0.29
_exptl_crystal_size_mid 0.21
_exptl_crystal_size_min 0.11
_exptl_transmission_factor_max 25.995
_exptl_transmission_factor_min 2.924
_refine_diff_density_max 2.050
_refine_diff_density_min -1.840
_refine_diff_density_rms 0.116
_refine_ls_extinction_method none
_refine_ls_goodness_of_fit_ref 1.136
_refine_ls_hydrogen_treatment mixed
_refine_ls_matrix_type full
_refine_ls_number_parameters 382
_refine_ls_number_reflns 5466
_refine_ls_number_restraints 8
_refine_ls_restrained_S_all 1.135
_refine_ls_R_factor_all 0.0492
_refine_ls_R_factor_gt 0.0349
_refine_ls_shift/su_max 0.002
_refine_ls_shift/su_mean 0.000
_refine_ls_structure_factor_coef Fsqd
_refine_ls_weighting_details 'w=1/[\s^2^(Fo^2^)+(0.0183P)^2^+12.9852P] where P=(Fo^2^+2Fc^2^)/3'
_refine_ls_weighting_scheme calc
_refine_ls_wR_factor_gt 0.0768
_refine_ls_wR_factor_ref 0.0811
_reflns_Friedel_coverage 0.000
_reflns_number_gt 4437
_reflns_number_total 5466
_reflns_threshold_expression 'I > 2\s(I)'
_cod_data_source_file d1ra03106f2.cif
_cod_data_source_block 13er
_cod_database_code 7243215
_shelx_shelxl_version_number 2018/3
_shelx_space_group_comment
;
The symmetry employed for this shelxl refinement is uniquely defined
by the following loop, which should always be used as a source of
symmetry information in preference to the above space-group names.
They are only intended as comments.
;
_shelx_estimated_absorpt_t_max 0.729
_shelx_estimated_absorpt_t_min 0.471
_olex2_refinement_description
;
1. Restrained distances
 O8-H8A = O8-H8B
 0.84 with sigma of 0.01
2. Uiso/Uaniso restraints and constraints
O9A \\sim O9B: within 2A with sigma of 0.04 and sigma for terminal atoms of
0.08 within 2A
3. Others
 Sof(O9B)=Sof(H9BA)=Sof(H9BB)=1-FVAR(1)
 Sof(O9A)=Sof(H9AA)=Sof(H9AB)=FVAR(1)
4.a Riding coordinates:
 O9A(H9AA,H9AB)
4.b Free rotating group:
 O9B(H9BA,H9BB)
4.c Secondary CH2 refined with riding coordinates:
 N1(H1A,H1B)
4.d Aromatic/amide H refined with riding coordinates:
 N2(H2), C3(H3), C4(H4), C5(H5), C6(H6), C7(H7), C10(H10), C11(H11), C12(H12),
 C13(H13), C14(H14), C17(H17), C18(H18), C19(H19), C20(H20), C21(H21), C24(H24),
  C25(H25), C26(H26), C27(H27), C28(H28)
;
_olex2_submission_special_instructions 'No special instructions were received'

loop_
_space_group_symop_operation_xyz
'x, y, z'
'-x, y+1/2, -z+1/2'
'-x, -y, -z'
'x, -y-1/2, z-1/2'

loop_
_atom_site_label
_atom_site_type_symbol
_atom_site_fract_x
_atom_site_fract_y
_atom_site_fract_z
_atom_site_U_iso_or_equiv
_atom_site_adp_type
_atom_site_occupancy
_atom_site_site_symmetry_order
_atom_site_calc_flag
_atom_site_refinement_flags_posn
_atom_site_refinement_flags_adp
_atom_site_refinement_flags_occupancy
_atom_site_disorder_assembly
_atom_site_disorder_group
Er1 Er 0.59600(2) 0.74494(2) 0.58044(2) 0.02369(8) Uani 1 1 d . . . . .
O1 O 0.5125(3) 0.84110(19) 0.4793(4) 0.0346(9) Uani 1 1 d . . . . .
O2 O 0.6979(3) 0.7339(2) 0.7549(4) 0.0386(9) Uani 1 1 d . . . . .
O3 O 0.7107(3) 0.69805(19) 0.9660(4) 0.0342(9) Uani 1 1 d . . . . .
O4 O 0.5044(3) 0.7022(2) 0.4160(4) 0.0343(9) Uani 1 1 d . . . . .
O5 O 0.4666(3) 0.7358(2) 0.2077(4) 0.0361(9) Uani 1 1 d . . . . .
O6 O 0.6895(3) 0.65993(19) 0.4919(4) 0.0353(9) Uani 1 1 d . . . . .
O7 O 0.6790(4) 0.5613(2) 0.5970(6) 0.0775(18) Uani 1 1 d . . . . .
O8 O 0.5472(3) 0.6389(2) 0.6875(4) 0.0391(10) Uani 1 1 d D . . . .
H8A H 0.593(3) 0.613(3) 0.675(7) 0.06(2) Uiso 1 1 d D . . . .
H8B H 0.550(4) 0.647(3) 0.7707(16) 0.033(17) Uiso 1 1 d D . . . .
O9A O 0.467(4) 0.952(3) 0.905(5) 0.084(15) Uani 0.107(10) 1 d . U P A 1
H9AA H 0.500753 0.986274 0.924264 0.126 Uiso 0.107(10) 1 d R U P A 1
H9AB H 0.420523 0.956234 0.953974 0.126 Uiso 0.107(10) 1 d R U P A 1
O9B O 0.5588(6) 1.0071(3) 0.8712(6) 0.075(2) Uani 0.893(10) 1 d G U P A 2
H9BA H 0.543378 1.048433 0.875915 0.112 Uiso 0.893(10) 1 d G U P A 2
H9BB H 0.581831 0.998055 0.948363 0.112 Uiso 0.893(10) 1 d G U P A 2
N1 N 0.6192(3) 0.8612(2) 0.6925(4) 0.0315(10) Uani 1 1 d . . . . .
H1A H 0.624875 0.855773 0.781576 0.038 Uiso 1 1 calc R U . . .
H1B H 0.671369 0.879913 0.663419 0.038 Uiso 1 1 calc R U . . .
N2 N 0.5437(3) 0.9051(2) 0.6628(5) 0.0346(11) Uani 1 1 d . . . . .
H2 H 0.532013 0.939886 0.712595 0.041 Uiso 1 1 calc R U . . .
C1 C 0.4916(4) 0.8901(3) 0.5543(5) 0.0304(12) Uani 1 1 d . . . . .
C2 C 0.4064(4) 0.9309(3) 0.5262(6) 0.0351(13) Uani 1 1 d . . . . .
C3 C 0.3708(5) 0.9769(4) 0.6170(8) 0.0573(19) Uani 1 1 d . . . . .
H3 H 0.402192 0.984924 0.698670 0.069 Uiso 1 1 calc R U . . .
C4 C 0.2894(6) 1.0108(4) 0.5875(9) 0.070(2) Uani 1 1 d . . . . .
H4 H 0.266222 1.042139 0.648671 0.084 Uiso 1 1 calc R U . . .
C5 C 0.2423(6) 0.9984(4) 0.4681(9) 0.070(2) Uani 1 1 d . . . . .
H5 H 0.186704 1.020918 0.448714 0.084 Uiso 1 1 calc R U . . .
C6 C 0.2767(6) 0.9536(5) 0.3786(8) 0.077(3) Uani 1 1 d . . . . .
H6 H 0.244918 0.945781 0.297134 0.093 Uiso 1 1 calc R U . . .
C7 C 0.3586(5) 0.9193(4) 0.4070(7) 0.0553(18) Uani 1 1 d . . . . .
H7 H 0.381430 0.888139 0.345087 0.066 Uiso 1 1 calc R U . . .
C8 C 0.7428(4) 0.7080(2) 0.8514(5) 0.0256(11) Uani 1 1 d . . . . .
C9 C 0.8430(4) 0.6909(3) 0.8293(5) 0.0297(12) Uani 1 1 d . . . . .
C10 C 0.8843(4) 0.7063(3) 0.7085(6) 0.0448(15) Uani 1 1 d . . . . .
H10 H 0.848856 0.725245 0.638187 0.054 Uiso 1 1 calc R U . . .
C11 C 0.9771(6) 0.6940(4) 0.6913(8) 0.069(2) Uani 1 1 d . . . . .
H11 H 1.004489 0.705110 0.609998 0.082 Uiso 1 1 calc R U . . .
C12 C 1.0301(5) 0.6651(5) 0.7951(10) 0.073(2) Uani 1 1 d . . . . .
H12 H 1.093118 0.656913 0.783408 0.088 Uiso 1 1 calc R U . . .
C13 C 0.9895(5) 0.6484(4) 0.9151(9) 0.068(2) Uani 1 1 d . . . . .
H13 H 1.024810 0.628946 0.984849 0.081 Uiso 1 1 calc R U . . .
C14 C 0.8960(4) 0.6609(3) 0.9314(7) 0.0458(15) Uani 1 1 d . . . . .
H14 H 0.868312 0.648905 1.012025 0.055 Uiso 1 1 calc R U . . .
C15 C 0.4459(4) 0.7128(3) 0.3214(5) 0.0273(11) Uani 1 1 d . . . . .
C16 C 0.3468(4) 0.6957(3) 0.3454(5) 0.0323(12) Uani 1 1 d . . . . .
C17 C 0.3171(5) 0.6814(4) 0.4742(6) 0.0495(17) Uani 1 1 d . . . . .
H17 H 0.359493 0.680398 0.546471 0.059 Uiso 1 1 calc R U . . .
C18 C 0.2248(6) 0.6688(4) 0.4951(8) 0.072(2) Uani 1 1 d . . . . .
H18 H 0.204665 0.660709 0.582350 0.087 Uiso 1 1 calc R U . . .
C19 C 0.1627(5) 0.6678(5) 0.3908(9) 0.073(2) Uani 1 1 d . . . . .
H19 H 0.100463 0.658475 0.406282 0.088 Uiso 1 1 calc R U . . .
C20 C 0.1911(5) 0.6806(5) 0.2625(9) 0.073(2) Uani 1 1 d . . . . .
H20 H 0.148124 0.680033 0.190927 0.087 Uiso 1 1 calc R U . . .
C21 C 0.2824(5) 0.6943(4) 0.2386(7) 0.0521(17) Uani 1 1 d . . . . .
H21 H 0.301371 0.702624 0.150871 0.063 Uiso 1 1 calc R U . . .
C22 C 0.7170(4) 0.6008(3) 0.5169(6) 0.0381(14) Uani 1 1 d . . . . .
C23 C 0.8009(4) 0.5761(3) 0.4445(6) 0.0366(13) Uani 1 1 d . . . . .
C24 C 0.8476(4) 0.6186(3) 0.3562(6) 0.0436(15) Uani 1 1 d . . . . .
H24 H 0.826892 0.663006 0.342565 0.052 Uiso 1 1 calc R U . . .
C25 C 0.9242(5) 0.5955(4) 0.2889(7) 0.0551(18) Uani 1 1 d . . . . .
H25 H 0.955408 0.624429 0.230795 0.066 Uiso 1 1 calc R U . . .
C26 C 0.9545(5) 0.5296(5) 0.3078(8) 0.067(2) Uani 1 1 d . . . . .
H26 H 1.005190 0.513581 0.260562 0.080 Uiso 1 1 calc R U . . .
C27 C 0.9108(5) 0.4880(4) 0.3947(8) 0.064(2) Uani 1 1 d . . . . .
H27 H 0.932833 0.443982 0.408859 0.077 Uiso 1 1 calc R U . . .
C28 C 0.8333(5) 0.5104(3) 0.4634(7) 0.0513(17) Uani 1 1 d . . . . .
H28 H 0.803151 0.481158 0.521949 0.062 Uiso 1 1 calc R U . . .

loop_
_atom_site_aniso_label
_atom_site_aniso_U_11
_atom_site_aniso_U_22
_atom_site_aniso_U_33
_atom_site_aniso_U_23
_atom_site_aniso_U_13
_atom_site_aniso_U_12
Er1 0.02348(12) 0.02950(13) 0.01814(11) -0.00044(10) 0.00168(8) 0.00095(11)
O1 0.042(2) 0.038(2) 0.024(2) -0.0036(16) -0.0023(17) 0.0092(18)
O2 0.039(2) 0.047(2) 0.029(2) -0.0003(18) -0.0078(17) 0.0060(18)
O3 0.034(2) 0.037(2) 0.031(2) 0.0071(16) 0.0103(17) 0.0043(17)
O4 0.031(2) 0.046(2) 0.026(2) -0.0064(17) -0.0027(17) 0.0001(17)
O5 0.030(2) 0.050(2) 0.029(2) 0.0070(17) 0.0088(16) 0.0010(17)
O6 0.041(2) 0.032(2) 0.033(2) 0.0016(16) 0.0048(18) 0.0087(17)
O7 0.090(4) 0.049(3) 0.096(4) 0.032(3) 0.047(3) 0.022(3)
O8 0.046(3) 0.042(2) 0.029(2) 0.0016(19) 0.008(2) -0.001(2)
O9A 0.11(3) 0.07(3) 0.07(3) -0.01(2) 0.03(3) -0.02(3)
O9B 0.109(6) 0.054(4) 0.061(4) -0.007(3) -0.013(4) 0.015(4)
N1 0.033(3) 0.039(3) 0.023(2) 0.0020(19) -0.0025(19) 0.004(2)
N2 0.040(3) 0.034(3) 0.030(3) -0.005(2) 0.000(2) 0.010(2)
C1 0.032(3) 0.034(3) 0.025(3) 0.006(2) 0.005(2) 0.005(2)
C2 0.038(3) 0.033(3) 0.034(3) 0.006(2) 0.001(3) 0.007(2)
C3 0.060(5) 0.052(4) 0.059(4) -0.012(3) -0.007(4) 0.017(4)
C4 0.060(5) 0.057(5) 0.093(6) -0.019(4) 0.000(5) 0.031(4)
C5 0.053(5) 0.065(5) 0.090(6) 0.007(4) -0.012(5) 0.027(4)
C6 0.062(5) 0.111(7) 0.058(5) -0.001(5) -0.020(4) 0.032(5)
C7 0.047(4) 0.075(5) 0.043(4) -0.003(3) -0.010(3) 0.022(4)
C8 0.028(3) 0.022(3) 0.026(3) 0.000(2) 0.000(2) 0.001(2)
C9 0.025(3) 0.034(3) 0.031(3) -0.005(2) 0.002(2) 0.002(2)
C10 0.045(4) 0.054(4) 0.036(3) 0.001(3) 0.012(3) 0.005(3)
C11 0.058(5) 0.084(6) 0.065(5) -0.011(4) 0.037(4) -0.007(4)
C12 0.037(4) 0.089(6) 0.093(7) -0.018(5) 0.014(4) 0.011(4)
C13 0.047(5) 0.083(6) 0.073(5) 0.000(4) -0.008(4) 0.025(4)
C14 0.037(4) 0.059(4) 0.041(4) 0.000(3) -0.001(3) 0.007(3)
C15 0.030(3) 0.030(3) 0.023(3) -0.005(2) 0.004(2) 0.001(2)
C16 0.030(3) 0.038(3) 0.030(3) -0.002(2) 0.005(2) -0.001(2)
C17 0.046(4) 0.066(4) 0.037(4) -0.002(3) 0.014(3) -0.013(3)
C18 0.062(5) 0.097(6) 0.059(5) -0.007(4) 0.029(4) -0.033(5)
C19 0.031(4) 0.097(6) 0.093(7) -0.013(5) 0.019(4) -0.024(4)
C20 0.037(4) 0.102(7) 0.078(6) 0.005(5) -0.014(4) -0.010(4)
C21 0.036(4) 0.076(5) 0.044(4) 0.008(3) -0.004(3) -0.009(3)
C22 0.046(4) 0.038(3) 0.031(3) 0.002(3) 0.000(3) 0.007(3)
C23 0.037(3) 0.036(3) 0.036(3) -0.007(2) -0.007(3) 0.008(3)
C24 0.041(4) 0.046(4) 0.044(4) 0.003(3) -0.002(3) 0.005(3)
C25 0.043(4) 0.075(5) 0.047(4) 0.001(4) 0.004(3) 0.006(4)
C26 0.045(4) 0.097(6) 0.059(5) -0.018(4) -0.004(4) 0.030(4)
C27 0.056(5) 0.060(5) 0.077(6) -0.010(4) -0.004(4) 0.029(4)
C28 0.053(4) 0.043(4) 0.058(4) -0.001(3) -0.005(3) 0.014(3)

loop_
_atom_type_symbol
_atom_type_description
_atom_type_scat_dispersion_real
_atom_type_scat_dispersion_imag
_atom_type_scat_source
C C 0.0033 0.0016 'International Tables Vol C Tables 4.2.6.8 and 6.1.1.4'
H H 0.0000 0.0000 'International Tables Vol C Tables 4.2.6.8 and 6.1.1.4'
Er Er -0.2586 4.9576 'International Tables Vol C Tables 4.2.6.8 and 6.1.1.4'
N N 0.0061 0.0033 'International Tables Vol C Tables 4.2.6.8 and 6.1.1.4'
O O 0.0106 0.0060 'International Tables Vol C Tables 4.2.6.8 and 6.1.1.4'

loop_
_geom_angle_atom_site_label_1
_geom_angle_atom_site_label_2
_geom_angle_atom_site_label_3
_geom_angle
_geom_angle_site_symmetry_1
_geom_angle_site_symmetry_3
_geom_angle_publ_flag
O1 Er1 O8 133.79(15) . . ?
O1 Er1 N1 62.99(13) . . ?
O2 Er1 O1 134.10(13) . . ?
O2 Er1 O3 87.83(14) . 4_575 ?
O2 Er1 O5 96.76(14) . 4_576 ?
O2 Er1 O6 81.22(14) . . ?
O2 Er1 O8 76.96(15) . . ?
O2 Er1 N1 71.14(14) . . ?
O3 Er1 O1 77.03(13) 4_575 . ?
O3 Er1 O6 74.77(13) 4_575 . ?
O3 Er1 O8 147.08(15) 4_575 . ?
O3 Er1 N1 72.10(14) 4_575 . ?
O4 Er1 O1 73.39(13) . . ?
O4 Er1 O2 152.39(15) . . ?
O4 Er1 O3 103.96(14) . 4_575 ?
O4 Er1 O5 89.33(13) . 4_576 ?
O4 Er1 O6 78.08(14) . . ?
O4 Er1 O8 79.95(14) . . ?
O4 Er1 N1 136.07(14) . . ?
O5 Er1 O1 72.56(13) 4_576 . ?
O5 Er1 O3 141.61(14) 4_576 4_575 ?
O5 Er1 O6 143.62(14) 4_576 . ?
O5 Er1 O8 70.05(14) 4_576 . ?
O5 Er1 N1 73.49(14) 4_576 . ?
O6 Er1 O1 133.14(12) . . ?
O6 Er1 O8 74.16(14) . . ?
O6 Er1 N1 137.11(15) . . ?
O8 Er1 N1 127.44(14) . . ?
C1 O1 Er1 118.2(3) . . ?
C8 O2 Er1 160.5(4) . . ?
C8 O3 Er1 130.6(3) . 4_576 ?
C15 O4 Er1 148.3(4) . . ?
C15 O5 Er1 139.5(4) . 4_575 ?
C22 O6 Er1 140.8(4) . . ?
Er1 O8 H8A 102(5) . . ?
Er1 O8 H8B 105(4) . . ?
H8A O8 H8B 104(6) . . ?
H9AA O9A H9AB 104.5 . . ?
H9BA O9B H9BB 104.6 . . ?
Er1 N1 H1A 109.4 . . ?
Er1 N1 H1B 109.4 . . ?
H1A N1 H1B 108.0 . . ?
N2 N1 Er1 111.3(3) . . ?
N2 N1 H1A 109.4 . . ?
N2 N1 H1B 109.4 . . ?
N1 N2 H2 121.6 . . ?
C1 N2 N1 116.8(4) . . ?
C1 N2 H2 121.6 . . ?
O1 C1 N2 120.6(5) . . ?
O1 C1 C2 120.6(5) . . ?
N2 C1 C2 118.7(5) . . ?
C3 C2 C1 123.1(6) . . ?
C7 C2 C1 117.9(5) . . ?
C7 C2 C3 118.9(6) . . ?
C2 C3 H3 119.8 . . ?
C4 C3 C2 120.4(7) . . ?
C4 C3 H3 119.8 . . ?
C3 C4 H4 120.0 . . ?
C5 C4 C3 120.0(7) . . ?
C5 C4 H4 120.0 . . ?
C4 C5 H5 120.0 . . ?
C6 C5 C4 120.0(7) . . ?
C6 C5 H5 120.0 . . ?
C5 C6 H6 119.7 . . ?
C5 C6 C7 120.5(7) . . ?
C7 C6 H6 119.7 . . ?
C2 C7 C6 120.2(7) . . ?
C2 C7 H7 119.9 . . ?
C6 C7 H7 119.9 . . ?
O2 C8 O3 124.2(5) . . ?
O2 C8 C9 117.5(5) . . ?
O3 C8 C9 118.2(5) . . ?
C10 C9 C8 120.7(5) . . ?
C10 C9 C14 119.0(5) . . ?
C14 C9 C8 120.3(5) . . ?
C9 C10 H10 119.8 . . ?
C11 C10 C9 120.5(7) . . ?
C11 C10 H10 119.8 . . ?
C10 C11 H11 119.9 . . ?
C10 C11 C12 120.2(7) . . ?
C12 C11 H11 119.9 . . ?
C11 C12 H12 120.0 . . ?
C13 C12 C11 119.9(7) . . ?
C13 C12 H12 120.0 . . ?
C12 C13 H13 120.2 . . ?
C12 C13 C14 119.6(7) . . ?
C14 C13 H13 120.2 . . ?
C9 C14 H14 119.6 . . ?
C13 C14 C9 120.9(6) . . ?
C13 C14 H14 119.6 . . ?
O4 C15 C16 118.0(5) . . ?
O5 C15 O4 123.8(5) . . ?
O5 C15 C16 118.1(5) . . ?
C17 C16 C15 120.7(5) . . ?
C17 C16 C21 118.8(6) . . ?
C21 C16 C15 120.5(5) . . ?
C16 C17 H17 120.1 . . ?
C18 C17 C16 119.8(7) . . ?
C18 C17 H17 120.1 . . ?
C17 C18 H18 119.5 . . ?
C19 C18 C17 120.9(7) . . ?
C19 C18 H18 119.5 . . ?
C18 C19 H19 120.0 . . ?
C18 C19 C20 120.0(7) . . ?
C20 C19 H19 120.0 . . ?
C19 C20 H20 119.8 . . ?
C19 C20 C21 120.4(7) . . ?
C21 C20 H20 119.8 . . ?
C16 C21 H21 120.0 . . ?
C20 C21 C16 120.0(7) . . ?
C20 C21 H21 120.0 . . ?
O6 C22 C23 117.5(5) . . ?
O7 C22 O6 124.2(6) . . ?
O7 C22 C23 118.3(5) . . ?
C24 C23 C22 120.8(5) . . ?
C28 C23 C22 120.7(6) . . ?
C28 C23 C24 118.5(6) . . ?
C23 C24 H24 119.7 . . ?
C25 C24 C23 120.7(6) . . ?
C25 C24 H24 119.7 . . ?
C24 C25 H25 120.1 . . ?
C26 C25 C24 119.8(7) . . ?
C26 C25 H25 120.1 . . ?
C25 C26 H26 119.9 . . ?
C27 C26 C25 120.2(7) . . ?
C27 C26 H26 119.9 . . ?
C26 C27 H27 119.7 . . ?
C26 C27 C28 120.7(7) . . ?
C28 C27 H27 119.7 . . ?
C23 C28 C27 120.0(7) . . ?
C23 C28 H28 120.0 . . ?
C27 C28 H28 120.0 . . ?

loop_
_geom_bond_atom_site_label_1
_geom_bond_atom_site_label_2
_geom_bond_distance
_geom_bond_site_symmetry_2
_geom_bond_publ_flag
Er1 O1 2.440(4) . ?
Er1 O2 2.250(4) . ?
Er1 O3 2.311(4) 4_575 ?
Er1 O4 2.233(4) . ?
Er1 O5 2.303(4) 4_576 ?
Er1 O6 2.326(4) . ?
Er1 O8 2.446(4) . ?
Er1 N1 2.554(4) . ?
O1 C1 1.256(6) . ?
O2 C8 1.249(6) . ?
O3 C8 1.249(6) . ?
O4 C15 1.263(6) . ?
O5 C15 1.254(6) . ?
O6 C22 1.249(7) . ?
O7 C22 1.245(7) . ?
O8 H8A 0.839(10) . ?
O8 H8B 0.839(10) . ?
O9A H9AA 0.8463 . ?
O9A H9AB 0.8422 . ?
O9B H9BA 0.8416 . ?
O9B H9BB 0.8442 . ?
N1 H1A 0.8900 . ?
N1 H1B 0.8900 . ?
N1 N2 1.413(6) . ?
N2 H2 0.8600 . ?
N2 C1 1.328(7) . ?
C1 C2 1.485(7) . ?
C2 C3 1.379(9) . ?
C2 C7 1.371(9) . ?
C3 H3 0.9300 . ?
C3 C4 1.373(10) . ?
C4 H4 0.9300 . ?
C4 C5 1.371(11) . ?
C5 H5 0.9300 . ?
C5 C6 1.350(11) . ?
C6 H6 0.9300 . ?
C6 C7 1.382(9) . ?
C7 H7 0.9300 . ?
C8 C9 1.502(7) . ?
C9 C10 1.381(8) . ?
C9 C14 1.383(8) . ?
C10 H10 0.9300 . ?
C10 C11 1.372(10) . ?
C11 H11 0.9300 . ?
C11 C12 1.387(11) . ?
C12 H12 0.9300 . ?
C12 C13 1.374(11) . ?
C13 H13 0.9300 . ?
C13 C14 1.381(9) . ?
C14 H14 0.9300 . ?
C15 C16 1.489(7) . ?
C16 C17 1.382(8) . ?
C16 C21 1.391(8) . ?
C17 H17 0.9300 . ?
C17 C18 1.372(10) . ?
C18 H18 0.9300 . ?
C18 C19 1.350(11) . ?
C19 H19 0.9300 . ?
C19 C20 1.366(11) . ?
C20 H20 0.9300 . ?
C20 C21 1.366(10) . ?
C21 H21 0.9300 . ?
C22 C23 1.498(8) . ?
C23 C24 1.391(8) . ?
C23 C28 1.381(8) . ?
C24 H24 0.9300 . ?
C24 C25 1.377(9) . ?
C25 H25 0.9300 . ?
C25 C26 1.377(10) . ?
C26 H26 0.9300 . ?
C26 C27 1.350(11) . ?
C27 H27 0.9300 . ?
C27 C28 1.391(10) . ?
C28 H28 0.9300 . ?

loop_
_geom_hbond_atom_site_label_D
_geom_hbond_atom_site_label_H
_geom_hbond_atom_site_label_A
_geom_hbond_distance_DH
_geom_hbond_distance_HA
_geom_hbond_distance_DA
_geom_hbond_angle_DHA
_geom_hbond_site_symmetry_A
_geom_hbond_publ_flag
O8 H8A O7 0.839(10) 1.79(2) 2.606(7) 163(7) . yes
O8 H8B O1 0.839(10) 2.16(2) 2.966(5) 162(6) 4_576 yes
O9A H9AA O9A 0.85 2.12 2.81(11) 138.3 3_677 yes
O9A H9AB O7 0.84 2.55 3.00(6) 114.3 2_656 yes
O9B H9BA O8 0.84 2.28 3.050(8) 152.0 2_656 yes
O9B H9BB O7 0.84 2.32 3.100(9) 153.9 4_576 yes
N1 H1A O4 0.89 2.48 3.055(6) 122.3 4_576 yes
N1 H1A O6 0.89 2.28 3.136(6) 161.2 4_576 yes
N2 H2 O9A 0.86 2.15 2.81(5) 133.6 . yes
N2 H2 O9B 0.86 2.08 2.878(7) 154.2 . yes

loop_
_geom_torsion_atom_site_label_1
_geom_torsion_atom_site_label_2
_geom_torsion_atom_site_label_3
_geom_torsion_atom_site_label_4
_geom_torsion
_geom_torsion_site_symmetry_1
_geom_torsion_site_symmetry_2
_geom_torsion_site_symmetry_3
_geom_torsion_site_symmetry_4
_geom_torsion_publ_flag
Er1 O1 C1 N2 28.9(7) . . . . ?
Er1 O1 C1 C2 -149.0(4) . . . . ?
Er1 O2 C8 O3 -76.0(12) . . . . ?
Er1 O2 C8 C9 106.9(11) . . . . ?
Er1 O3 C8 O2 -28.5(8) 4_576 . . . ?
Er1 O3 C8 C9 148.6(4) 4_576 . . . ?
Er1 O4 C15 O5 76.3(8) . . . . ?
Er1 O4 C15 C16 -105.0(7) . . . . ?
Er1 O5 C15 O4 13.0(9) 4_575 . . . ?
Er1 O5 C15 C16 -165.6(4) 4_575 . . . ?
Er1 O6 C22 O7 18.4(11) . . . . ?
Er1 O6 C22 C23 -162.0(4) . . . . ?
Er1 N1 N2 C1 -20.9(6) . . . . ?
O1 C1 C2 C3 167.9(6) . . . . ?
O1 C1 C2 C7 -8.4(8) . . . . ?
O2 C8 C9 C10 2.9(8) . . . . ?
O2 C8 C9 C14 -178.7(5) . . . . ?
O3 C8 C9 C10 -174.3(5) . . . . ?
O3 C8 C9 C14 4.0(8) . . . . ?
O4 C15 C16 C17 12.4(8) . . . . ?
O4 C15 C16 C21 -168.1(6) . . . . ?
O5 C15 C16 C17 -168.8(5) . . . . ?
O5 C15 C16 C21 10.6(8) . . . . ?
O6 C22 C23 C24 2.0(9) . . . . ?
O6 C22 C23 C28 -177.6(6) . . . . ?
O7 C22 C23 C24 -178.5(6) . . . . ?
O7 C22 C23 C28 2.0(9) . . . . ?
N1 N2 C1 O1 -3.5(8) . . . . ?
N1 N2 C1 C2 174.4(5) . . . . ?
N2 C1 C2 C3 -10.0(9) . . . . ?
N2 C1 C2 C7 173.6(6) . . . . ?
C1 C2 C3 C4 -177.0(7) . . . . ?
C1 C2 C7 C6 177.1(7) . . . . ?
C2 C3 C4 C5 0.9(13) . . . . ?
C3 C2 C7 C6 0.6(11) . . . . ?
C3 C4 C5 C6 -0.9(14) . . . . ?
C4 C5 C6 C7 0.8(15) . . . . ?
C5 C6 C7 C2 -0.6(14) . . . . ?
C7 C2 C3 C4 -0.7(11) . . . . ?
C8 C9 C10 C11 176.4(6) . . . . ?
C8 C9 C14 C13 -176.3(6) . . . . ?
C9 C10 C11 C12 0.8(12) . . . . ?
C10 C9 C14 C13 2.1(10) . . . . ?
C10 C11 C12 C13 0.3(13) . . . . ?
C11 C12 C13 C14 -0.1(13) . . . . ?
C12 C13 C14 C9 -1.1(12) . . . . ?
C14 C9 C10 C11 -2.0(10) . . . . ?
C15 C16 C17 C18 177.0(6) . . . . ?
C15 C16 C21 C20 -177.9(7) . . . . ?
C16 C17 C18 C19 2.2(13) . . . . ?
C17 C16 C21 C20 1.6(11) . . . . ?
C17 C18 C19 C20 -1.0(14) . . . . ?
C18 C19 C20 C21 0.1(14) . . . . ?
C19 C20 C21 C16 -0.4(13) . . . . ?
C21 C16 C17 C18 -2.4(10) . . . . ?
C22 C23 C24 C25 -179.4(6) . . . . ?
C22 C23 C28 C27 179.5(6) . . . . ?
C23 C24 C25 C26 0.7(10) . . . . ?
C24 C23 C28 C27 0.0(10) . . . . ?
C24 C25 C26 C27 -1.7(11) . . . . ?
C25 C26 C27 C28 1.9(12) . . . . ?
C26 C27 C28 C23 -1.0(11) . . . . ?
C28 C23 C24 C25 0.2(9) . . . . ?
